data_7132139
loop_
_publ_author_name
'Biswas, Subhankar'
'Purkayastha, Siddhartha Kumar'
'Guha, Ankur Kanti'
'Pan, Subhas Chandra'

_publ_section_title
;
 Sequential Organo and Metal Catalyzed Reaction Between
 3-Pyrrolyloxindoles and Linear Nitroenynes: Access to Cyclic
 Aza-Spirooxindoles
;
_journal_name_full 'Chemical Communications'
_journal_paper_doi 10.1039/D3CC03713D
_journal_year 2023
_chemical_absolute_configuration R,S
_chemical_formula_sum 'C23 H18 Br N3 O3'
_chemical_formula_weight 464.31
_space_group_crystal_system monoclinic
_space_group_IT_number 4
_space_group_name_Hall 'P 2yb'
_space_group_name_H-M_alt 'P 1 21 1'
_atom_sites_solution_hydrogens geom
_audit_creation_method SHELXL-2019/1
_audit_update_record
;
2023-07-22 deposited with the CCDC.	2023-09-15 downloaded from the CCDC.
;
_cell_angle_alpha 90
_cell_angle_beta 107.102(3)
_cell_angle_gamma 90
_cell_formula_units_Z 2
_cell_length_a 7.7574(7)
_cell_length_b 13.9180(14)
_cell_length_c 9.8197(9)
_cell_measurement_reflns_used 6939
_cell_measurement_temperature 297(2)
_cell_measurement_theta_max 27.56
_cell_measurement_theta_min 3.11
_cell_volume 1013.33(17)
_computing_structure_refinement 'SHELXL-2019/1 (Sheldrick, 2019)'
_diffrn_ambient_temperature 297(2)
_diffrn_measured_fraction_theta_full 0.991
_diffrn_measured_fraction_theta_max 0.991
_diffrn_measurement_device_type 'Bruker APEX-II CCD'
_diffrn_measurement_method '\f and \w scans'
_diffrn_radiation_type MoK\a
_diffrn_radiation_wavelength 0.71073
_diffrn_reflns_av_R_equivalents 0.0209
_diffrn_reflns_av_unetI/netI 0.0400
_diffrn_reflns_Laue_measured_fraction_full 0.991
_diffrn_reflns_Laue_measured_fraction_max 0.991
_diffrn_reflns_limit_h_max 9
_diffrn_reflns_limit_h_min -9
_diffrn_reflns_limit_k_max 16
_diffrn_reflns_limit_k_min -16
_diffrn_reflns_limit_l_max 11
_diffrn_reflns_limit_l_min -11
_diffrn_reflns_number 9275
_diffrn_reflns_point_group_measured_fraction_full 0.956
_diffrn_reflns_point_group_measured_fraction_max 0.956
_diffrn_reflns_theta_full 24.493
_diffrn_reflns_theta_max 24.493
_diffrn_reflns_theta_min 2.617
_exptl_absorpt_coefficient_mu 2.059
_exptl_absorpt_correction_T_max 0.7457
_exptl_absorpt_correction_T_min 0.5727
_exptl_absorpt_correction_type multi-scan
_exptl_absorpt_process_details
;
 SADABS-2016/2 - Bruker AXS area detector scaling and absorption correction 
 --------------------------------------------------------------------------

 Reference: Krause, L., Herbst-Irmer, R., Sheldrick G.M. & Stalke D.,
 J. Appl. Cryst. 48 (2015) 3-10.
;
_exptl_crystal_colour Colourless
_exptl_crystal_density_diffrn 1.522
_exptl_crystal_description Block
_exptl_crystal_F_000 472
_exptl_crystal_size_max 0.32
_exptl_crystal_size_mid 0.28
_exptl_crystal_size_min 0.26
_refine_diff_density_max 0.213
_refine_diff_density_min -0.487
_refine_diff_density_rms 0.033
_refine_ls_abs_structure_details
;
 Flack x determined using 1300 quotients [(I+)-(I-)]/[(I+)+(I-)]
 (Parsons, Flack and Wagner, Acta Cryst. B69 (2013) 249-259).
;
_refine_ls_abs_structure_Flack 0.040(5)
_refine_ls_extinction_method none
_refine_ls_goodness_of_fit_ref 0.709
_refine_ls_hydrogen_treatment constr
_refine_ls_matrix_type full
_refine_ls_number_parameters 272
_refine_ls_number_reflns 3224
_refine_ls_number_restraints 1
_refine_ls_restrained_S_all 0.708
_refine_ls_R_factor_all 0.0257
_refine_ls_R_factor_gt 0.0234
_refine_ls_shift/su_max 0.008
_refine_ls_shift/su_mean 0.000
_refine_ls_structure_factor_coef Fsqd
_refine_ls_weighting_details 'w=1/[\s^2^(Fo^2^)+(0.0304P)^2^+0.8063P] where P=(Fo^2^+2Fc^2^)/3'
_refine_ls_weighting_scheme calc
_refine_ls_wR_factor_gt 0.0554
_refine_ls_wR_factor_ref 0.0570
_reflns_Friedel_coverage 0.844
_reflns_Friedel_fraction_full 0.917
_reflns_Friedel_fraction_max 0.917
_reflns_number_gt 3025
_reflns_number_total 3224
_reflns_threshold_expression 'I > 2\s(I)'
_cod_data_source_file d3cc03713d2.cif
_cod_data_source_block LNE_APNBS_mono_Br
_cod_original_sg_symbol_H-M 'P 21'
_cod_database_code 7132139
_shelx_shelxl_version_number 2019/1
_shelx_space_group_comment
;
The symmetry employed for this shelxl refinement is uniquely defined
by the following loop, which should always be used as a source of
symmetry information in preference to the above space-group names.
They are only intended as comments.
;

loop_
_space_group_symop_operation_xyz
'x, y, z'
'-x, y+1/2, -z'

loop_
_atom_site_label
_atom_site_type_symbol
_atom_site_fract_x
_atom_site_fract_y
_atom_site_fract_z
_atom_site_U_iso_or_equiv
_atom_site_adp_type
_atom_site_occupancy
_atom_site_site_symmetry_order
_atom_site_calc_flag
_atom_site_refinement_flags_posn
_atom_site_refinement_flags_adp
_atom_site_refinement_flags_occupancy
_atom_site_disorder_assembly
_atom_site_disorder_group
Br01 Br 0.80630(5) 0.37079(3) 0.77000(4) 0.05584(15) Uani 1 1 d . . . . .
O002 O 0.0342(3) 0.4568(2) 0.4685(3) 0.0510(7) Uani 1 1 d . . . . .
N003 N 0.3503(4) 0.5887(2) 0.5595(3) 0.0319(6) Uani 1 1 d . . . . .
N004 N 0.1506(4) 0.4313(2) 0.2819(3) 0.0365(7) Uani 1 1 d . . . . .
C005 C 0.5903(5) 0.5366(3) 0.3535(4) 0.0388(9) Uani 1 1 d . . . . .
H005 H 0.670736 0.567381 0.430352 0.047 Uiso 1 1 calc R U . . .
C006 C 0.6271(5) 0.4636(2) 0.6889(4) 0.0325(8) Uani 1 1 d . . . . .
C007 C 0.4287(5) 0.5012(2) 0.3640(4) 0.0306(7) Uani 1 1 d . . . . .
C008 C 0.4777(6) 0.7186(3) 0.6783(5) 0.0399(10) Uani 1 1 d . . . . .
H008 H 0.558225 0.759672 0.740281 0.048 Uiso 1 1 calc R U . . .
C009 C 0.8387(5) 0.6283(3) 0.9503(4) 0.0390(9) Uani 1 1 d . . . . .
H009 H 0.735971 0.630858 0.980700 0.047 Uiso 1 1 calc R U . . .
C00A C 0.3077(6) 0.7436(3) 0.5877(4) 0.0454(10) Uani 1 1 d . . . . .
H00A H 0.255175 0.804154 0.579629 0.055 Uiso 1 1 calc R U . . .
C00B C 0.4509(4) 0.4216(2) 0.5990(3) 0.0300(8) Uani 1 1 d . . . . .
H00B H 0.478243 0.366084 0.547461 0.036 Uiso 1 1 calc R U . . .
O1 O 0.2287(5) 0.2628(2) 0.5315(5) 0.0758(10) Uani 1 1 d . . . . .
C00D C 0.6521(5) 0.5573(2) 0.7202(3) 0.0294(7) Uani 1 1 d . . . . .
C00E C 0.2334(5) 0.6644(3) 0.5142(4) 0.0407(9) Uani 1 1 d . . . . .
H00E H 0.122128 0.661469 0.444820 0.049 Uiso 1 1 calc R U . . .
C00F C 0.1558(5) 0.4609(3) 0.4145(4) 0.0364(8) Uani 1 1 d . . . . .
C00G C 1.0031(6) 0.6572(3) 1.0411(4) 0.0435(9) Uani 1 1 d . . . . .
H00G H 1.010693 0.677786 1.132769 0.052 Uiso 1 1 calc R U . . .
N1 N 0.2429(5) 0.2947(3) 0.6497(5) 0.0547(9) Uani 1 1 d . . . . .
C00I C 0.3473(5) 0.3857(3) 0.6994(4) 0.0456(10) Uani 1 1 d . . . . .
H00C H 0.431907 0.374690 0.792729 0.055 Uiso 1 1 calc R U . . .
H00D H 0.264156 0.435483 0.709252 0.055 Uiso 1 1 calc R U . . .
C00J C 0.6302(6) 0.5253(3) 0.2255(4) 0.0473(10) Uani 1 1 d . . . . .
H00J H 0.737727 0.549421 0.215731 0.057 Uiso 1 1 calc R U . . .
C00K C 0.9794(5) 0.5962(3) 0.7691(4) 0.0403(9) Uani 1 1 d . . . . .
H00K H 0.971972 0.576438 0.677088 0.048 Uiso 1 1 calc R U . . .
C00L C 0.3499(5) 0.4975(2) 0.4872(4) 0.0306(7) Uani 1 1 d . . . . .
C00M C 0.5043(5) 0.6222(2) 0.6591(4) 0.0313(7) Uani 1 1 d . . . . .
C00N C 0.3093(5) 0.4563(3) 0.2481(4) 0.0337(8) Uani 1 1 d . . . . .
C00O C -0.0004(5) 0.3803(4) 0.1867(4) 0.0548(10) Uani 1 1 d . . . . .
H00F H 0.038036 0.317521 0.167537 0.082 Uiso 1 1 calc R U . . .
H00H H -0.043683 0.415343 0.098992 0.082 Uiso 1 1 calc R U . . .
H00I H -0.095324 0.374458 0.230551 0.082 Uiso 1 1 calc R U . . .
C00P C 0.8262(5) 0.5958(2) 0.8147(4) 0.0318(7) Uani 1 1 d . . . . .
C00Q C 1.1551(6) 0.6555(3) 0.9967(5) 0.0447(10) Uani 1 1 d . . . . .
H00Q H 1.265798 0.674297 1.058154 0.054 Uiso 1 1 calc R U . . .
O00R O 0.1773(6) 0.2576(3) 0.7335(5) 0.0992(15) Uani 1 1 d . . . . .
C00S C 0.3473(6) 0.4429(3) 0.1212(4) 0.0436(9) Uani 1 1 d . . . . .
H00S H 0.267252 0.411619 0.044713 0.052 Uiso 1 1 calc R U . . .
C00T C 1.1424(5) 0.6257(3) 0.8597(5) 0.0463(10) Uani 1 1 d . . . . .
H00T H 1.244627 0.625654 0.828532 0.056 Uiso 1 1 calc R U . . .
C00U C 0.5117(6) 0.4785(3) 0.1132(4) 0.0512(10) Uani 1 1 d . . . . .
H00U H 0.542309 0.470454 0.029152 0.061 Uiso 1 1 calc R U . . .

loop_
_atom_site_aniso_label
_atom_site_aniso_U_11
_atom_site_aniso_U_22
_atom_site_aniso_U_33
_atom_site_aniso_U_23
_atom_site_aniso_U_13
_atom_site_aniso_U_12
Br01 0.0642(3) 0.03612(19) 0.0499(2) -0.0004(2) -0.00994(17) 0.0131(2)
O002 0.0371(14) 0.0650(19) 0.0550(18) -0.0108(15) 0.0198(14) -0.0093(13)
N003 0.0355(15) 0.0299(15) 0.0296(15) -0.0038(12) 0.0085(12) 0.0019(12)
N004 0.0357(16) 0.0368(17) 0.0335(17) -0.0048(13) 0.0048(13) -0.0052(13)
C005 0.043(2) 0.041(2) 0.032(2) 0.0012(18) 0.0095(17) -0.0023(18)
C006 0.0399(18) 0.029(2) 0.0262(17) 0.0004(14) 0.0061(15) 0.0011(15)
C007 0.0349(19) 0.0288(18) 0.0262(18) 0.0010(14) 0.0061(15) 0.0035(14)
C008 0.049(2) 0.027(2) 0.047(3) -0.0064(17) 0.019(2) -0.0060(17)
C009 0.045(2) 0.038(2) 0.037(2) -0.0064(17) 0.0172(17) -0.0058(17)
C00A 0.058(3) 0.031(2) 0.053(2) 0.0038(18) 0.025(2) 0.0099(19)
C00B 0.0389(19) 0.0266(18) 0.0245(18) -0.0006(14) 0.0094(15) -0.0022(15)
O1 0.088(3) 0.048(2) 0.089(3) -0.0154(19) 0.023(2) -0.0218(18)
C00D 0.0338(17) 0.0328(18) 0.0248(17) -0.0006(14) 0.0133(14) -0.0019(14)
C00E 0.043(2) 0.040(2) 0.040(2) 0.0078(17) 0.0124(17) 0.0089(17)
C00F 0.0371(19) 0.036(2) 0.034(2) -0.0024(16) 0.0070(16) -0.0029(15)
C00G 0.055(2) 0.044(2) 0.029(2) -0.0063(16) 0.0081(18) -0.0048(18)
N1 0.051(2) 0.043(2) 0.075(3) 0.019(2) 0.025(2) -0.0005(17)
C00I 0.062(2) 0.040(3) 0.0355(18) 0.0019(19) 0.0162(17) -0.009(2)
C00J 0.049(2) 0.056(3) 0.042(2) 0.009(2) 0.0212(19) 0.002(2)
C00K 0.042(2) 0.048(2) 0.035(2) -0.0041(17) 0.0183(17) 0.0008(17)
C00L 0.0332(18) 0.0301(18) 0.0279(18) -0.0030(14) 0.0084(14) -0.0018(14)
C00M 0.0350(18) 0.0296(18) 0.0313(18) 0.0004(14) 0.0126(15) -0.0024(15)
C00N 0.0400(19) 0.0275(18) 0.0310(19) 0.0026(14) 0.0064(16) 0.0060(14)
C00O 0.046(2) 0.059(3) 0.051(2) -0.018(3) 0.0011(16) -0.013(2)
C00P 0.0371(18) 0.0275(17) 0.0288(18) -0.0012(14) 0.0067(15) -0.0013(14)
C00Q 0.040(2) 0.036(2) 0.049(3) -0.0072(19) -0.0015(19) -0.0013(17)
O00R 0.109(3) 0.082(3) 0.130(4) 0.028(2) 0.072(3) -0.020(2)
C00S 0.058(2) 0.042(2) 0.027(2) -0.0028(17) 0.0070(18) 0.0039(19)
C00T 0.036(2) 0.049(2) 0.056(3) 0.000(2) 0.0169(19) 0.0016(18)
C00U 0.063(3) 0.059(3) 0.038(2) 0.002(2) 0.025(2) 0.008(2)

loop_
_atom_type_symbol
_atom_type_description
_atom_type_scat_dispersion_real
_atom_type_scat_dispersion_imag
_atom_type_scat_source
C C 0.0033 0.0016 'International Tables Vol C Tables 4.2.6.8 and 6.1.1.4'
H H 0.0000 0.0000 'International Tables Vol C Tables 4.2.6.8 and 6.1.1.4'
N N 0.0061 0.0033 'International Tables Vol C Tables 4.2.6.8 and 6.1.1.4'
O O 0.0106 0.0060 'International Tables Vol C Tables 4.2.6.8 and 6.1.1.4'
Br Br -0.2901 2.4595 'International Tables Vol C Tables 4.2.6.8 and 6.1.1.4'

loop_
_geom_angle_atom_site_label_1
_geom_angle_atom_site_label_2
_geom_angle_atom_site_label_3
_geom_angle
_geom_angle_site_symmetry_1
_geom_angle_site_symmetry_3
_geom_angle_publ_flag
C00E N003 C00M 108.8(3) . . ?
C00E N003 C00L 127.1(3) . . ?
C00M N003 C00L 121.1(3) . . ?
C00F N004 C00N 111.7(3) . . ?
C00F N004 C00O 123.9(3) . . ?
C00N N004 C00O 124.4(3) . . ?
C007 C005 C00J 118.4(4) . . ?
C00D C006 C00B 123.8(3) . . ?
C00D C006 Br01 121.9(3) . . ?
C00B C006 Br01 114.1(2) . . ?
C00N C007 C005 120.2(3) . . ?
C00N C007 C00L 108.2(3) . . ?
C005 C007 C00L 131.6(3) . . ?
C00M C008 C00A 107.8(4) . . ?
C00P C009 C00G 120.4(4) . . ?
C00E C00A C008 108.1(4) . . ?
C006 C00B C00I 107.9(3) . . ?
C006 C00B C00L 109.3(3) . . ?
C00I C00B C00L 115.1(3) . . ?
C006 C00D C00M 118.0(3) . . ?
C006 C00D C00P 122.3(3) . . ?
C00M C00D C00P 119.7(3) . . ?
C00A C00E N003 108.3(4) . . ?
O002 C00F N004 126.8(3) . . ?
O002 C00F C00L 126.1(3) . . ?
N004 C00F C00L 107.1(3) . . ?
C00Q C00G C009 120.4(4) . . ?
O00R N1 O1 123.9(4) . . ?
O00R N1 C00I 115.7(4) . . ?
O1 N1 C00I 120.3(3) . . ?
N1 C00I C00B 113.6(3) . . ?
C00U C00J C005 120.4(4) . . ?
C00T C00K C00P 120.2(3) . . ?
N003 C00L C007 114.8(3) . . ?
N003 C00L C00F 112.0(3) . . ?
C007 C00L C00F 102.1(3) . . ?
N003 C00L C00B 108.7(3) . . ?
C007 C00L C00B 110.5(3) . . ?
C00F C00L C00B 108.7(3) . . ?
C008 C00M N003 106.9(3) . . ?
C008 C00M C00D 133.2(3) . . ?
N003 C00M C00D 119.9(3) . . ?
C00S C00N C007 122.4(3) . . ?
C00S C00N N004 127.9(3) . . ?
C007 C00N N004 109.7(3) . . ?
C009 C00P C00K 119.0(3) . . ?
C009 C00P C00D 120.6(3) . . ?
C00K C00P C00D 120.3(3) . . ?
C00G C00Q C00T 119.5(4) . . ?
C00N C00S C00U 116.5(4) . . ?
C00K C00T C00Q 120.4(4) . . ?
C00J C00U C00S 122.1(4) . . ?

loop_
_geom_bond_atom_site_label_1
_geom_bond_atom_site_label_2
_geom_bond_distance
_geom_bond_site_symmetry_2
_geom_bond_publ_flag
Br01 C006 1.893(3) . ?
O002 C00F 1.213(4) . ?
N003 C00E 1.375(5) . ?
N003 C00M 1.383(5) . ?
N003 C00L 1.454(4) . ?
N004 C00F 1.355(5) . ?
N004 C00N 1.410(5) . ?
N004 C00O 1.450(5) . ?
C005 C007 1.379(5) . ?
C005 C00J 1.389(6) . ?
C006 C00D 1.342(5) . ?
C006 C00B 1.510(5) . ?
C007 C00N 1.387(5) . ?
C007 C00L 1.509(5) . ?
C008 C00M 1.379(5) . ?
C008 C00A 1.400(6) . ?
C009 C00P 1.383(5) . ?
C009 C00G 1.383(6) . ?
C00A C00E 1.350(6) . ?
C00B C00I 1.528(5) . ?
C00B C00L 1.559(5) . ?
O1 N1 1.217(5) . ?
C00D C00M 1.444(5) . ?
C00D C00P 1.495(5) . ?
C00F C00L 1.550(5) . ?
C00G C00Q 1.373(6) . ?
N1 O00R 1.204(5) . ?
N1 C00I 1.506(6) . ?
C00J C00U 1.374(6) . ?
C00K C00T 1.378(5) . ?
C00K C00P 1.387(5) . ?
C00N C00S 1.374(5) . ?
C00Q C00T 1.383(6) . ?
C00S C00U 1.392(6) . ?
